data_4025152
loop_
_publ_author_name
'Rahul Bhattacharya'
'Manoj K. Kesharwani'
'Chinmoy Manna'
'Bishwajit Ganguly'
'Cheravakattu G. Suresh'
'Tanmaya Pathak'

_publ_contact_author_address 'Dept. of Chemistry, Indian Inst. of Technology, Kharagpur 721 302, India'
_publ_contact_author_email tpathak@chem.iitkgp.ernet.in
_publ_contact_author_name 'Tanmaya Pathak'
_publ_section_title
;
 An Experimental and Theoretical Study on the Remarkable Influence of
 Protecting Groups on the Selectivity of Addition of Amines to Vinyl
 Sulfone-Modified Hex-2-enopyranosides
;
_journal_name_full 'Journal of Organic Chemistry'
_journal_page_first 303
_journal_page_last 314
_journal_paper_doi 10.1021/jo902046g
_journal_volume 75
_journal_year 2010
_chemical_formula_sum 'C21 H24 O6 S'
_chemical_formula_weight 404.46
_chemical_name_systematic
;
 ?
;
_space_group_IT_number 19
_symmetry_cell_setting orthorhombic
_symmetry_space_group_name_Hall 'P 2ac 2ab'
_symmetry_space_group_name_H-M 'P 21 21 21'
_atom_sites_solution_hydrogens geom
_atom_sites_solution_primary direct
_atom_sites_solution_secondary difmap
_audit_creation_method SHELXL-97
_cell_angle_alpha 90.00
_cell_angle_beta 90.00
_cell_angle_gamma 90.00
_cell_formula_units_Z 4
_cell_length_a 8.7034(3)
_cell_length_b 10.0673(4)
_cell_length_c 23.1719(8)
_cell_measurement_temperature 293(2)
_cell_volume 2030.32(13)
_computing_structure_refinement 'SHELXL-97 (Sheldrick, 1997)'
_diffrn_ambient_temperature 293(2)
_diffrn_measured_fraction_theta_full 0.999
_diffrn_measured_fraction_theta_max 0.999
_diffrn_measurement_device_type CCD
_diffrn_measurement_method 'omega scan'
_diffrn_radiation_monochromator graphite
_diffrn_radiation_source 'fine-focus sealed tube'
_diffrn_radiation_type MoK\a
_diffrn_radiation_wavelength 0.71073
_diffrn_reflns_av_R_equivalents 0.0530
_diffrn_reflns_av_sigmaI/netI 0.0391
_diffrn_reflns_limit_h_max 10
_diffrn_reflns_limit_h_min -11
_diffrn_reflns_limit_k_max 12
_diffrn_reflns_limit_k_min -12
_diffrn_reflns_limit_l_max 29
_diffrn_reflns_limit_l_min -29
_diffrn_reflns_number 27487
_diffrn_reflns_theta_full 27.24
_diffrn_reflns_theta_max 27.24
_diffrn_reflns_theta_min 1.76
_exptl_absorpt_coefficient_mu 0.097
_exptl_crystal_density_diffrn 0.662
_exptl_crystal_density_method 'not measured'
_exptl_crystal_F_000 428
_refine_diff_density_max 0.266
_refine_diff_density_min -0.219
_refine_diff_density_rms 0.039
_refine_ls_abs_structure_details 'Flack H D (1983), Acta Cryst. A39, 876-881'
_refine_ls_abs_structure_Flack 0.03(10)
_refine_ls_extinction_method none
_refine_ls_goodness_of_fit_ref 1.001
_refine_ls_hydrogen_treatment mixed
_refine_ls_matrix_type full
_refine_ls_number_parameters 253
_refine_ls_number_reflns 4510
_refine_ls_number_restraints 0
_refine_ls_restrained_S_all 1.001
_refine_ls_R_factor_all 0.0865
_refine_ls_R_factor_gt 0.0508
_refine_ls_shift/su_max 0.143
_refine_ls_shift/su_mean 0.025
_refine_ls_structure_factor_coef Fsqd
_refine_ls_weighting_details 'calc w=1/[\s^2^(Fo^2^)+(0.0740P)^2^+0.3948P] where P=(Fo^2^+2Fc^2^)/3'
_refine_ls_weighting_scheme calc
_refine_ls_wR_factor_gt 0.1219
_refine_ls_wR_factor_ref 0.1436
_reflns_number_gt 3127
_reflns_number_total 4510
_reflns_threshold_expression >2sigma(I)
_cod_data_source_file jo902046g_si_003.cif
_cod_data_source_block ptcm002_0m
_cod_depositor_comments
;

2020-11-05
Z value fixed to be consistent with given formula 
                 miguel
;
_cod_original_formula_units_Z 2
_cod_database_code 4025152

loop_
_symmetry_equiv_pos_as_xyz
'x, y, z'
'-x+1/2, -y, z+1/2'
'x+1/2, -y+1/2, -z'
'-x, y+1/2, -z+1/2'

loop_
_atom_site_label
_atom_site_type_symbol
_atom_site_fract_x
_atom_site_fract_y
_atom_site_fract_z
_atom_site_U_iso_or_equiv
_atom_site_adp_type
_atom_site_occupancy
_atom_site_symmetry_multiplicity
_atom_site_calc_flag
_atom_site_refinement_flags
_atom_site_disorder_assembly
_atom_site_disorder_group
S1 S 0.84428(8) 0.55497(7) 0.82907(3) 0.0506(2) Uani 1 1 d . . .
O4 O 1.0062(2) 0.5295(2) 0.83142(10) 0.0680(6) Uani 1 1 d . . .
O6 O 0.5010(2) 0.3664(2) 0.85522(9) 0.0573(5) Uani 1 1 d . . .
C4 C 0.5782(3) 0.4098(3) 0.80513(12) 0.0486(7) Uani 1 1 d . . .
H4 H 0.5515 0.5027 0.7975 0.058 Uiso 1 1 calc R . .
C3 C 0.7523(3) 0.3990(3) 0.81616(13) 0.0466(7) Uani 1 1 d . . .
H3 H 0.7668 0.3440 0.8506 0.056 Uiso 1 1 calc R . .
C15 C 0.7808(3) 0.5960(3) 0.89932(13) 0.0482(7) Uani 1 1 d . . .
C12 C 0.6788(4) 0.6559(3) 1.00903(14) 0.0651(9) Uani 1 1 d . . .
C2 C 0.8260(4) 0.3258(3) 0.76521(13) 0.0585(8) Uani 1 1 d . . .
H2 H 0.9377 0.3226 0.7704 0.070 Uiso 1 1 calc R . .
O3 O 0.7911(3) 0.3886(3) 0.71230(10) 0.0733(7) Uani 1 1 d . . .
C10 C 0.8411(4) 0.5290(3) 0.94565(13) 0.0570(7) Uani 1 1 d . . .
H10 H 0.9159 0.4642 0.9403 0.068 Uiso 1 1 calc R . .
O5 O 0.7882(3) 0.6532(2) 0.78966(10) 0.0725(7) Uani 1 1 d . . .
C14 C 0.6702(4) 0.6920(3) 0.90679(15) 0.0651(8) Uani 1 1 d . . .
H14 H 0.6297 0.7370 0.8752 0.078 Uiso 1 1 calc R . .
O1 O 0.6007(3) 0.1918(3) 0.75918(15) 0.1003(10) Uani 1 1 d . . .
C11 C 0.7889(4) 0.5598(4) 1.00048(14) 0.0612(8) Uani 1 1 d . . .
H11 H 0.8289 0.5147 1.0321 0.073 Uiso 1 1 calc R . .
C13 C 0.6208(4) 0.7201(4) 0.96164(17) 0.0777(11) Uani 1 1 d . . .
H13 H 0.5457 0.7847 0.9668 0.093 Uiso 1 1 calc R . .
O2 O 0.7993(5) 0.1254(3) 0.81795(15) 0.1216(13) Uani 1 1 d . . .
C16 C 0.2711(4) 0.3704(4) 0.91104(19) 0.0713(10) Uani 1 1 d . . .
C1 C 0.7619(5) 0.1864(4) 0.76560(19) 0.0831(12) Uani 1 1 d . . .
H1 H 0.8065 0.1356 0.7336 0.100 Uiso 1 1 calc R . .
C6 C 0.6298(5) 0.3905(6) 0.70178(15) 0.0978(15) Uani 1 1 d . . .
H6A H 0.6072 0.3427 0.6665 0.117 Uiso 1 1 calc R . .
H6B H 0.5952 0.4815 0.6971 0.117 Uiso 1 1 calc R . .
C9 C 0.3429(4) 0.4033(6) 0.85425(19) 0.1068(16) Uani 1 1 d . . .
H9A H 0.2903 0.3559 0.8236 0.128 Uiso 1 1 calc R . .
H9B H 0.3336 0.4978 0.8468 0.128 Uiso 1 1 calc R . .
C21 C 0.1766(5) 0.2653(5) 0.9171(3) 0.1213(19) Uani 1 1 d . . .
H21 H 0.1550 0.2111 0.8856 0.146 Uiso 1 1 calc R . .
C5 C 0.5468(4) 0.3272(4) 0.75130(16) 0.0744(11) Uani 1 1 d . . .
H5 H 0.4362 0.3265 0.7434 0.089 Uiso 1 1 calc R . .
C17 C 0.2961(5) 0.4462(6) 0.9574(2) 0.1050(15) Uani 1 1 d . . .
H17 H 0.3605 0.5196 0.9544 0.126 Uiso 1 1 calc R . .
C18 C 0.2272(8) 0.4170(10) 1.0103(3) 0.164(4) Uani 1 1 d . . .
H18 H 0.2445 0.4709 1.0423 0.196 Uiso 1 1 calc R . .
C20 C 0.1119(9) 0.2387(8) 0.9703(5) 0.193(6) Uani 1 1 d . . .
H20 H 0.0481 0.1650 0.9736 0.231 Uiso 1 1 calc R . .
C8 C 0.6229(5) 0.6889(5) 1.06899(17) 0.1038(15) Uani 1 1 d . . .
H8A H 0.5469 0.7579 1.0668 0.156 Uiso 1 1 calc R . .
H8B H 0.7077 0.7187 1.0921 0.156 Uiso 1 1 calc R . .
H8C H 0.5784 0.6112 1.0862 0.156 Uiso 1 1 calc R . .
C7 C 0.8329(9) 0.0006(6) 0.8187(3) 0.150(3) Uani 1 1 d . . .
H7A H 0.8554 -0.0263 0.8575 0.226 Uiso 1 1 calc R . .
H7B H 0.9210 -0.0150 0.7947 0.226 Uiso 1 1 calc R . .
H7C H 0.7473 -0.0497 0.8044 0.226 Uiso 1 1 calc R . .
C19 C 0.1346(12) 0.3087(13) 1.0145(5) 0.205(8) Uani 1 1 d . . .
H19 H 0.0886 0.2867 1.0494 0.246 Uiso 1 1 calc R . .

loop_
_atom_site_aniso_label
_atom_site_aniso_U_11
_atom_site_aniso_U_22
_atom_site_aniso_U_33
_atom_site_aniso_U_23
_atom_site_aniso_U_13
_atom_site_aniso_U_12
S1 0.0435(3) 0.0554(4) 0.0528(4) 0.0007(4) 0.0002(3) -0.0066(3)
O4 0.0441(10) 0.0898(17) 0.0701(14) -0.0053(14) 0.0046(10) -0.0113(11)
O6 0.0381(10) 0.0694(14) 0.0643(13) 0.0118(11) 0.0052(9) 0.0066(9)
C4 0.0386(13) 0.0537(18) 0.0536(16) 0.0007(13) 0.0001(12) 0.0009(12)
C3 0.0402(14) 0.0519(17) 0.0476(16) -0.0053(13) 0.0002(11) 0.0025(12)
C15 0.0411(13) 0.0477(16) 0.0558(17) -0.0033(13) -0.0023(12) -0.0031(12)
C12 0.066(2) 0.069(2) 0.0602(19) -0.0101(17) 0.0041(16) -0.0019(18)
C2 0.0466(16) 0.074(2) 0.0547(17) -0.0135(16) 0.0072(14) 0.0004(16)
O3 0.0639(14) 0.1039(19) 0.0521(13) -0.0083(13) 0.0057(11) -0.0043(13)
C10 0.0535(16) 0.0585(19) 0.0590(17) -0.0019(14) -0.0053(15) 0.0047(16)
O5 0.0877(17) 0.0662(15) 0.0637(14) 0.0128(12) -0.0040(12) -0.0036(13)
C14 0.064(2) 0.066(2) 0.0648(19) 0.0008(16) -0.0074(17) 0.0186(18)
O1 0.0814(19) 0.083(2) 0.137(3) -0.0516(19) 0.0165(17) -0.0239(16)
C11 0.0650(18) 0.063(2) 0.0554(18) 0.0003(17) -0.0039(14) 0.0004(17)
C13 0.075(2) 0.078(2) 0.080(2) -0.010(2) 0.0061(19) 0.031(2)
O2 0.202(4) 0.0674(18) 0.095(2) -0.0092(17) 0.024(2) 0.034(2)
C16 0.0390(16) 0.084(3) 0.091(3) 0.028(2) 0.0135(17) 0.0126(17)
C1 0.090(3) 0.077(3) 0.083(3) -0.027(2) 0.016(2) 0.010(2)
C6 0.078(3) 0.165(4) 0.051(2) -0.014(2) -0.0111(18) 0.005(3)
C9 0.0477(18) 0.182(5) 0.090(3) 0.044(3) 0.014(2) 0.029(3)
C21 0.074(3) 0.087(3) 0.203(6) 0.030(4) 0.037(3) 0.017(3)
C5 0.0440(17) 0.106(3) 0.074(2) -0.025(2) -0.0081(16) -0.0108(18)
C17 0.070(3) 0.134(4) 0.112(4) 0.036(3) 0.000(3) 0.004(3)
C18 0.118(5) 0.271(11) 0.103(4) 0.023(6) 0.012(4) 0.089(6)
C20 0.095(5) 0.125(6) 0.358(15) 0.144(8) 0.100(8) 0.032(4)
C8 0.104(3) 0.132(4) 0.076(3) -0.018(3) 0.016(2) 0.020(3)
C7 0.202(7) 0.111(4) 0.138(5) -0.030(4) -0.031(5) 0.069(5)
C19 0.125(7) 0.292(16) 0.197(9) 0.164(10) 0.093(7) 0.129(9)

loop_
_atom_type_symbol
_atom_type_description
_atom_type_scat_dispersion_real
_atom_type_scat_dispersion_imag
_atom_type_scat_source
C C 0.0033 0.0016 'International Tables Vol C Tables 4.2.6.8 and 6.1.1.4'
H H 0.0000 0.0000 'International Tables Vol C Tables 4.2.6.8 and 6.1.1.4'
O O 0.0106 0.0060 'International Tables Vol C Tables 4.2.6.8 and 6.1.1.4'
S S 0.1246 0.1234 'International Tables Vol C Tables 4.2.6.8 and 6.1.1.4'

loop_
_geom_angle_atom_site_label_1
_geom_angle_atom_site_label_2
_geom_angle_atom_site_label_3
_geom_angle
_geom_angle_site_symmetry_1
_geom_angle_site_symmetry_3
_geom_angle_publ_flag
O5 S1 O4 118.86(15) . . ?
O5 S1 C15 108.63(14) . . ?
O4 S1 C15 108.32(14) . . ?
O5 S1 C3 110.32(14) . . ?
O4 S1 C3 106.83(14) . . ?
C15 S1 C3 102.66(14) . . ?
C4 O6 C9 111.5(2) . . ?
O6 C4 C5 114.8(3) . . ?
O6 C4 C3 108.1(2) . . ?
C5 C4 C3 105.9(2) . . ?
C2 C3 C4 108.5(2) . . ?
C2 C3 S1 111.4(2) . . ?
C4 C3 S1 114.0(2) . . ?
C10 C15 C14 121.0(3) . . ?
C10 C15 S1 119.1(2) . . ?
C14 C15 S1 119.9(2) . . ?
C13 C12 C11 118.2(3) . . ?
C13 C12 C8 121.0(3) . . ?
C11 C12 C8 120.8(3) . . ?
O3 C2 C1 110.0(3) . . ?
O3 C2 C3 111.3(3) . . ?
C1 C2 C3 106.7(3) . . ?
C2 O3 C6 111.5(3) . . ?
C15 C10 C11 118.8(3) . . ?
C13 C14 C15 118.8(3) . . ?
C1 O1 C5 111.7(3) . . ?
C10 C11 C12 121.2(3) . . ?
C12 C13 C14 122.0(3) . . ?
C7 O2 C1 119.5(4) . . ?
C17 C16 C21 117.7(5) . . ?
C17 C16 C9 120.9(4) . . ?
C21 C16 C9 121.4(5) . . ?
O2 C1 O1 109.9(4) . . ?
O2 C1 C2 109.1(3) . . ?
O1 C1 C2 109.3(3) . . ?
O3 C6 C5 109.8(3) . . ?
O6 C9 C16 109.4(3) . . ?
C16 C21 C20 119.6(7) . . ?
O1 C5 C6 109.9(3) . . ?
O1 C5 C4 110.6(3) . . ?
C6 C5 C4 108.0(3) . . ?
C16 C17 C18 121.1(6) . . ?
C19 C18 C17 119.1(9) . . ?
C19 C20 C21 123.6(10) . . ?
C20 C19 C18 119.0(9) . . ?

loop_
_geom_bond_atom_site_label_1
_geom_bond_atom_site_label_2
_geom_bond_distance
_geom_bond_site_symmetry_2
_geom_bond_publ_flag
S1 O5 1.432(2) . ?
S1 O4 1.433(2) . ?
S1 C15 1.768(3) . ?
S1 C3 1.787(3) . ?
O6 C4 1.410(3) . ?
O6 C9 1.425(4) . ?
C4 C5 1.524(4) . ?
C4 C3 1.541(4) . ?
C3 C2 1.533(4) . ?
C15 C10 1.372(4) . ?
C15 C14 1.374(4) . ?
C12 C13 1.371(5) . ?
C12 C11 1.376(5) . ?
C12 C8 1.509(5) . ?
C2 O3 1.413(4) . ?
C2 C1 1.510(6) . ?
O3 C6 1.425(5) . ?
C10 C11 1.385(4) . ?
C14 C13 1.371(5) . ?
O1 C1 1.411(5) . ?
O1 C5 1.454(5) . ?
O2 C7 1.290(6) . ?
O2 C1 1.398(5) . ?
C16 C17 1.336(6) . ?
C16 C21 1.347(6) . ?
C16 C9 1.494(5) . ?
C6 C5 1.498(6) . ?
C21 C20 1.382(10) . ?
C17 C18 1.396(8) . ?
C18 C19 1.359(15) . ?
C20 C19 1.259(15) . ?
